data_2240120
loop_
_publ_author_name
'Garc\'ia-Merinos, J. Pablo'
'L\'opez, Yliana'
'Gonz\'alez-Campos, J. Betzabe'
'Avi\~na-Verduzco, Judit A.'
'R\'io, Rosa E. del'
'Santillan, Rosa'

_publ_section_title
;
 Crystal structure of
 <i>N</i>-[(<i>E</i>)-(1,3-benzodioxol-5-yl)methylidene]-4-chloroaniline
;
_journal_coeditor_code HB7302
_journal_issue 11
_journal_name_full 'Acta Crystallographica Section E'
_journal_page_first o1195
_journal_page_last o1196
_journal_paper_doi 10.1107/S1600536814022892
_journal_volume 70
_journal_year 2014
_chemical_formula_iupac 'C14 H10 Cl N O2'
_chemical_formula_moiety 'C14 H10 Cl N O2'
_chemical_formula_sum 'C14 H10 Cl N O2'
_chemical_formula_weight 259.69
_chemical_melting_point 347(2)
_chemical_name_systematic
;
<i>N</i>-[(<i>E</i>)-(1,3-Benzodioxol-5-yl)methylidene]-4-chloroaniline
;
_space_group_IT_number 61
_symmetry_cell_setting orthorhombic
_symmetry_space_group_name_Hall '-P 2bc 2ac'
_symmetry_space_group_name_H-M 'P c a b'
_atom_sites_solution_hydrogens geom
_atom_sites_solution_primary direct
_atom_sites_solution_secondary difmap
_audit_creation_method SHELXL-97
_cell_angle_alpha 90.00
_cell_angle_beta 90.00
_cell_angle_gamma 90.00
_cell_formula_units_Z 8
_cell_length_a 6.0014(4)
_cell_length_b 13.9015(16)
_cell_length_c 28.867(3)
_cell_measurement_reflns_used 600
_cell_measurement_temperature 293(2)
_cell_measurement_theta_max 27.72
_cell_measurement_theta_min 2.93
_cell_volume 2408.3(4)
_computing_cell_refinement
;
HKL Scalepack (Otwinowski & Minor 1997)
;
_computing_data_collection
;
COLLECT (Nonius, 1999)
;
_computing_data_reduction
;
HKL Denzo and Scalepack (Otwinowski & Minor 1997)
;
_computing_molecular_graphics
;
ORTEP-3 for Windows (Farrugia, 2012)
;
_computing_publication_material
;
WinGX publication routines (Farrugia, 2012)
;
_computing_structure_refinement
;
SHELXL97 (Sheldrick, 2008)
;
_computing_structure_solution
;
SHELXS97 (Sheldrick 2008)
;
_diffrn_ambient_temperature 293(2)
_diffrn_measured_fraction_theta_full 0.843
_diffrn_measured_fraction_theta_max 0.843
_diffrn_measurement_device_type 'Nonius KappaCCD'
_diffrn_measurement_method '\f and \w scans'
_diffrn_radiation_monochromator graphite
_diffrn_radiation_source 'fine-focus sealed tube'
_diffrn_radiation_type MoK\a
_diffrn_radiation_wavelength 0.71073
_diffrn_reflns_av_R_equivalents 0.0792
_diffrn_reflns_av_sigmaI/netI 0.1956
_diffrn_reflns_limit_h_max 5
_diffrn_reflns_limit_h_min -7
_diffrn_reflns_limit_k_max 8
_diffrn_reflns_limit_k_min -18
_diffrn_reflns_limit_l_max 37
_diffrn_reflns_limit_l_min -33
_diffrn_reflns_number 5318
_diffrn_reflns_theta_full 27.72
_diffrn_reflns_theta_max 27.72
_diffrn_reflns_theta_min 2.93
_exptl_absorpt_coefficient_mu 0.309
_exptl_absorpt_correction_T_max 0.9757
_exptl_absorpt_correction_T_min 0.9436
_exptl_absorpt_correction_type none
_exptl_crystal_colour colourless
_exptl_crystal_density_diffrn 1.432
_exptl_crystal_density_method 'not measured'
_exptl_crystal_description block
_exptl_crystal_F_000 1072
_exptl_crystal_size_max 0.19
_exptl_crystal_size_mid 0.10
_exptl_crystal_size_min 0.08
_refine_diff_density_max 0.141
_refine_diff_density_min -0.142
_refine_ls_extinction_method none
_refine_ls_goodness_of_fit_ref 0.883
_refine_ls_hydrogen_treatment refall
_refine_ls_matrix_type full
_refine_ls_number_parameters 203
_refine_ls_number_reflns 2377
_refine_ls_number_restraints 0
_refine_ls_restrained_S_all 0.883
_refine_ls_R_factor_all 0.2010
_refine_ls_R_factor_gt 0.0581
_refine_ls_shift/su_max 0.000
_refine_ls_shift/su_mean 0.000
_refine_ls_structure_factor_coef Fsqd
_refine_ls_weighting_details 'calc w=1/[\s^2^(Fo^2^)+(0.0356P)^2^] where P=(Fo^2^+2Fc^2^)/3'
_refine_ls_weighting_scheme calc
_refine_ls_wR_factor_gt 0.0933
_refine_ls_wR_factor_ref 0.1208
_reflns_number_gt 882
_reflns_number_total 2377
_reflns_threshold_expression I>2\s(I)
_cod_data_source_file hb7302sup1.cif
_cod_data_source_block I
_cod_depositor_comments
;
 Balancing the opening and closing italics markup tags ("<i>", "</i>")
 in the _chemical_name_systematic data item value.

 Antanas Vaitkus,
 2017-03-30
;
_cod_database_code 2240120
_cod_database_fobs_code 2240120

loop_
_symmetry_equiv_pos_as_xyz
'x, y, z'
'-x, -y+1/2, z+1/2'
'x+1/2, -y, -z+1/2'
'-x+1/2, y+1/2, -z'
'-x, -y, -z'
'x, y-1/2, -z-1/2'
'-x-1/2, y, z-1/2'
'x-1/2, -y-1/2, z'

loop_
_atom_site_aniso_label
_atom_site_aniso_U_11
_atom_site_aniso_U_22
_atom_site_aniso_U_33
_atom_site_aniso_U_12
_atom_site_aniso_U_13
_atom_site_aniso_U_23
Cl1 0.1101(8) 0.1037(8) 0.0663(8) -0.0003(6) 0.0110(7) 0.0115(6)
O1 0.075(2) 0.132(2) 0.065(2) 0.0176(14) 0.0076(17) 0.0032(16)
O2 0.0707(17) 0.147(2) 0.051(2) 0.0218(14) -0.0070(17) 0.0085(16)
N1 0.0407(17) 0.0619(16) 0.067(2) 0.0055(11) 0.0016(15) -0.0008(14)
C1 0.046(2) 0.0462(19) 0.058(3) 0.0047(14) 0.004(2) -0.0004(16)
C2 0.051(2) 0.056(2) 0.068(3) -0.0105(16) -0.004(2) -0.003(2)
C3 0.063(2) 0.066(2) 0.060(3) -0.0056(18) -0.010(2) -0.007(2)
C4 0.068(2) 0.053(2) 0.057(3) 0.0078(17) 0.001(2) 0.0004(17)
C5 0.050(2) 0.065(2) 0.078(4) -0.0065(17) 0.007(2) 0.006(2)
C6 0.043(2) 0.068(2) 0.067(3) 0.0002(17) -0.007(2) -0.006(2)
C7 0.046(2) 0.052(2) 0.067(3) 0.0027(15) -0.016(2) 0.0053(18)
C8 0.043(2) 0.0461(19) 0.054(3) 0.0013(14) -0.0044(18) 0.0058(16)
C9 0.040(2) 0.064(2) 0.067(3) 0.0043(16) 0.009(2) 0.0027(19)
C10 0.055(2) 0.069(2) 0.063(3) 0.0027(16) -0.001(2) 0.005(2)
C11 0.059(2) 0.071(2) 0.055(3) -0.0004(17) 0.007(2) 0.001(2)
C12 0.046(2) 0.066(2) 0.072(3) 0.0088(18) 0.003(2) -0.004(2)
C13 0.044(2) 0.060(2) 0.064(3) 0.0032(15) -0.005(2) 0.0007(19)
C14 0.098(4) 0.169(7) 0.062(4) 0.034(4) 0.003(3) 0.012(4)

loop_
_atom_site_type_symbol
_atom_site_label
_atom_site_fract_x
_atom_site_fract_y
_atom_site_fract_z
_atom_site_U_iso_or_equiv
_atom_site_thermal_displace_type
_atom_site_occupancy
_atom_site_disorder_group
Cl Cl1 1.12362(17) 0.14475(7) 0.07300(4) 0.0934(5) Uani 1.000 -16
O O1 0.5831(4) 0.12741(17) 0.47355(10) 0.0907(12) Uani 1.000 -16
O O2 0.9308(4) 0.07606(17) 0.45147(10) 0.0896(11) Uani 1.000 -16
N N1 0.9505(4) 0.10652(15) 0.27165(11) 0.0565(10) Uani 1.000 -16
C C1 0.9840(5) 0.11197(19) 0.22375(14) 0.0501(14) Uani 1.000 -16
C C2 0.8314(6) 0.0822(2) 0.19112(17) 0.0583(14) Uani 1.000 -16
C C3 0.8719(6) 0.0919(2) 0.14533(17) 0.0630(14) Uani 1.000 -16
C C4 1.0729(6) 0.13107(19) 0.13112(13) 0.0593(14) Uani 1.000 -16
C C5 1.2271(6) 0.1580(2) 0.16245(17) 0.0643(16) Uani 1.000 -16
C C6 1.1841(5) 0.1488(2) 0.20827(18) 0.0593(14) Uani 1.000 -16
C C7 0.7604(6) 0.1239(2) 0.28814(15) 0.0550(14) Uani 1.000 -16
C C8 0.7055(5) 0.12225(18) 0.33637(13) 0.0477(14) Uani 1.000 -16
C C9 0.8629(6) 0.0938(2) 0.36895(15) 0.0570(14) Uani 1.000 -16
C C10 0.8071(6) 0.0976(2) 0.41295(16) 0.0623(14) Uani 1.000 -16
C C11 0.5986(6) 0.1287(2) 0.42683(15) 0.0617(14) Uani 1.000 -16
C C12 0.4405(6) 0.1554(2) 0.39631(15) 0.0613(14) Uani 1.000 -16
C C13 0.4983(5) 0.1521(2) 0.35034(15) 0.0560(14) Uani 1.000 -16
C C14 0.7954(9) 0.0974(6) 0.4903(2) 0.110(3) Uani 1.000 -16
H H2 0.697(5) 0.0546(18) 0.1998(10) 0.066(10) Uiso 1.000 -16
H H3 0.772(5) 0.073(2) 0.1208(12) 0.082(11) Uiso 1.000 -16
H H5 1.351(4) 0.1855(16) 0.1520(10) 0.046(8) Uiso 1.000 -16
H H6 1.279(5) 0.1725(16) 0.2307(11) 0.059(10) Uiso 1.000 -16
H H7 0.649(4) 0.1402(15) 0.2697(10) 0.037(8) Uiso 1.000 -16
H H9 0.994(4) 0.0776(16) 0.3586(10) 0.042(8) Uiso 1.000 -16
H H12 0.296(5) 0.180(2) 0.4049(11) 0.079(10) Uiso 1.000 -16
H H13 0.389(5) 0.1706(17) 0.3261(11) 0.065(9) Uiso 1.000 -16
H H14 0.851(10) 0.150(3) 0.507(2) 0.20(3) Uiso 1.000 -16
H H14A 0.770(6) 0.042(2) 0.5050(16) 0.115(19) Uiso 1.000 -16

loop_
_atom_type_symbol
_atom_type_description
_atom_type_scat_dispersion_real
_atom_type_scat_dispersion_imag
_atom_type_scat_source
C C 0.0030 0.0020 'International Tables Vol C Tables 4.2.6.8 and 6.1.1.4'
H H 0.0000 0.0000 'International Tables Vol C Tables 4.2.6.8 and 6.1.1.4'
Cl Cl 0.1480 0.1590 'International Tables Vol C Tables 4.2.6.8 and 6.1.1.4'
N N 0.0060 0.0030 'International Tables Vol C Tables 4.2.6.8 and 6.1.1.4'
O O 0.0110 0.0060 'International Tables Vol C Tables 4.2.6.8 and 6.1.1.4'

loop_
_geom_angle_atom_site_label_1
_geom_angle_atom_site_label_2
_geom_angle_atom_site_label_3
_geom_angle
_geom_angle_publ_flag
C11 O1 C14 106.3(3) n
C10 O2 C14 106.6(3) n
C1 N1 C7 119.6(3) n
N1 C1 C2 124.3(3) n
N1 C1 C6 117.7(3) n
C2 C1 C6 118.0(4) n
C1 C2 C3 121.3(3) n
C2 C3 C4 119.1(4) n
Cl1 C4 C3 119.2(3) n
Cl1 C4 C5 120.3(3) n
C3 C4 C5 120.6(4) n
C4 C5 C6 119.9(3) n
C1 C6 C5 121.2(4) n
N1 C7 C8 125.0(3) n
C7 C8 C9 120.4(3) n
C7 C8 C13 119.3(3) n
C9 C8 C13 120.2(4) n
C8 C9 C10 118.0(3) n
O2 C10 C9 129.6(3) n
O2 C10 C11 108.9(4) n
C9 C10 C11 121.5(4) n
O1 C11 C10 110.3(3) n
O1 C11 C12 127.4(3) n
C10 C11 C12 122.3(4) n
C11 C12 C13 116.4(3) n
C8 C13 C12 121.6(3) n
O1 C14 O2 107.8(4) n
C1 C2 H2 121.2(18) no
C3 C2 H2 117.5(18) no
C2 C3 H3 125(2) no
C4 C3 H3 116(2) no
C4 C5 H5 117.8(19) no
C6 C5 H5 122.1(19) no
C1 C6 H6 116.3(19) no
C5 C6 H6 122.3(19) no
N1 C7 H7 120.4(18) no
C8 C7 H7 114.6(18) no
C8 C9 H9 117.1(19) no
C10 C9 H9 124.9(19) no
C11 C12 H12 124.3(19) no
C13 C12 H12 119.2(19) no
C8 C13 H13 118.0(18) no
C12 C13 H13 120.4(18) no
O1 C14 H14 105(3) no
O1 C14 H14A 105(2) no
O2 C14 H14 112(4) no
O2 C14 H14A 107(3) no
H14 C14 H14A 119(4) no

loop_
_geom_bond_atom_site_label_1
_geom_bond_atom_site_label_2
_geom_bond_distance
_geom_bond_publ_flag
Cl1 C4 1.716(4) n
O1 C11 1.352(5) n
O1 C14 1.425(6) n
O2 C10 1.370(5) n
O2 C14 1.416(6) n
N1 C1 1.399(5) n
N1 C7 1.260(4) n
C1 C2 1.377(5) n
C1 C6 1.380(4) n
C2 C3 1.351(7) n
C3 C4 1.386(5) n
C4 C5 1.347(6) n
C5 C6 1.354(7) n
C7 C8 1.431(6) n
C8 C9 1.390(5) n
C8 C13 1.372(4) n
C9 C10 1.315(6) n
C10 C11 1.383(5) n
C11 C12 1.347(5) n
C12 C13 1.372(6) n
C2 H2 0.93(3) no
C3 H3 0.96(3) no
C5 H5 0.89(2) no
C6 H6 0.92(3) no
C7 H7 0.88(3) no
C9 H9 0.87(2) no
C12 H12 0.97(3) no
C13 H13 0.99(3) no
C14 H14 0.94(5) no
C14 H14A 0.89(3) no

loop_
_geom_torsion_atom_site_label_1
_geom_torsion_atom_site_label_2
_geom_torsion_atom_site_label_3
_geom_torsion_atom_site_label_4
_geom_torsion
_geom_torsion_publ_flag
C14 O1 C11 C12 -177.8(4) no
C11 O1 C14 O2 -3.3(6) no
C14 O1 C11 C10 2.2(5) no
C14 O2 C10 C11 -1.7(4) no
C14 O2 C10 C9 176.9(4) no
C10 O2 C14 O1 3.1(6) no
C7 N1 C1 C6 142.4(3) n
C7 N1 C1 C2 -38.2(4) n
C1 N1 C7 C8 -179.0(3) n
C2 C1 C6 C5 1.8(4) no
N1 C1 C6 C5 -178.8(3) no
N1 C1 C2 C3 178.2(3) no
C6 C1 C2 C3 -2.5(4) no
C1 C2 C3 C4 1.2(4) no
C2 C3 C4 Cl1 -179.3(2) no
C2 C3 C4 C5 0.8(4) no
Cl1 C4 C5 C6 178.7(2) no
C3 C4 C5 C6 -1.5(4) no
C4 C5 C6 C1 0.1(4) no
N1 C7 C8 C9 -4.5(4) n
N1 C7 C8 C13 173.3(3) n
C13 C8 C9 C10 -0.7(4) no
C9 C8 C13 C12 0.4(4) no
C7 C8 C9 C10 177.1(3) no
C7 C8 C13 C12 -177.5(3) no
C8 C9 C10 O2 -178.4(3) no
C8 C9 C10 C11 0.1(4) no
O2 C10 C11 O1 -0.4(3) no
O2 C10 C11 C12 179.7(3) no
C9 C10 C11 O1 -179.1(3) no
C9 C10 C11 C12 1.0(5) no
O1 C11 C12 C13 178.8(3) no
C10 C11 C12 C13 -1.3(4) no
C11 C12 C13 C8 0.6(4) no
